data_7214908
loop_
_publ_author_name
'Thu\'ery, Pierre'

_publ_section_title
;
 Supramolecular assemblies built from lanthanide ammoniocarboxylates and
 cucurbit[6]uril
;
_journal_issue 23
_journal_name_full CrystEngComm
_journal_page_first 8128
_journal_paper_doi 10.1039/c2ce25915j
_journal_volume 14
_journal_year 2012
_chemical_absolute_configuration ad
_chemical_formula_sum 'C41 H75 N28 O37 S Yb'
_chemical_formula_weight 1757.39
_space_group_IT_number 4
_symmetry_cell_setting monoclinic
_symmetry_space_group_name_Hall 'P 2yb'
_symmetry_space_group_name_H-M 'P 1 21 1'
_atom_sites_solution_hydrogens geom
_atom_sites_solution_primary direct
_atom_sites_solution_secondary difmap
_audit_creation_method SHELXL-97
_cell_angle_alpha 90.00
_cell_angle_beta 90.3591(5)
_cell_angle_gamma 90.00
_cell_formula_units_Z 4
_cell_length_a 14.78710(10)
_cell_length_b 26.7248(3)
_cell_length_c 16.7471(2)
_cell_measurement_reflns_used 197611
_cell_measurement_temperature 150(2)
_cell_measurement_theta_max 25.68
_cell_measurement_theta_min 2.43
_cell_volume 6618.03(12)
_computing_cell_refinement 'HKL2000 (Otwinowski & Minor, 1997)'
_computing_data_collection 'COLLECT (Nonius, 1998)'
_computing_data_reduction 'HKL2000 (Otwinowski & Minor, 1997)'
_computing_molecular_graphics 'SHELXTL (Sheldrick, 2008)'
_computing_publication_material 'SHELXTL (Sheldrick, 2008); PLATON (Spek, 2003)'
_computing_structure_refinement 'SHELXL-97 (Sheldrick, 2008)'
_computing_structure_solution 'SHELXS-97 (Sheldrick, 2008)'
_diffrn_ambient_temperature 150(2)
_diffrn_measured_fraction_theta_full 0.997
_diffrn_measured_fraction_theta_max 0.997
_diffrn_measurement_device_type 'Nonius Kappa-CCD area-detector diffractometer'
_diffrn_measurement_method 'two \f and six \w scans with 1\% steps (1049 frames)'
_diffrn_radiation_monochromator graphite
_diffrn_radiation_source 'fine-focus sealed tube'
_diffrn_radiation_type MoK\a
_diffrn_radiation_wavelength 0.71073
_diffrn_reflns_av_R_equivalents 0.0420
_diffrn_reflns_av_sigmaI/netI 0.0488
_diffrn_reflns_limit_h_max 18
_diffrn_reflns_limit_h_min -18
_diffrn_reflns_limit_k_max 32
_diffrn_reflns_limit_k_min -32
_diffrn_reflns_limit_l_max 20
_diffrn_reflns_limit_l_min -20
_diffrn_reflns_number 197611
_diffrn_reflns_theta_full 25.68
_diffrn_reflns_theta_max 25.68
_diffrn_reflns_theta_min 2.43
_diffrn_standards_decay_% 0
_diffrn_standards_interval_time 0
_diffrn_standards_number 0
_exptl_absorpt_coefficient_mu 1.566
_exptl_absorpt_correction_T_max 0.803
_exptl_absorpt_correction_T_min 0.631
_exptl_absorpt_correction_type multi-scan
_exptl_absorpt_process_details 'SCALEPACK (Otwinowski & Minor, 1997)'
_exptl_crystal_colour colourless
_exptl_crystal_density_diffrn 1.764
_exptl_crystal_density_method 'not measured'
_exptl_crystal_description parallelepiped
_exptl_crystal_F_000 3596
_exptl_crystal_size_max 0.20
_exptl_crystal_size_mid 0.16
_exptl_crystal_size_min 0.14
_refine_diff_density_max 3.808
_refine_diff_density_min -1.145
_refine_diff_density_rms 0.147
_refine_ls_abs_structure_details 'Flack H D (1983), Acta Cryst. A39, 876-881'
_refine_ls_abs_structure_Flack 0.015(6)
_refine_ls_extinction_method none
_refine_ls_goodness_of_fit_ref 1.087
_refine_ls_hydrogen_treatment constr
_refine_ls_matrix_type full
_refine_ls_number_parameters 1966
_refine_ls_number_reflns 25021
_refine_ls_number_restraints 121
_refine_ls_restrained_S_all 1.098
_refine_ls_R_factor_all 0.0609
_refine_ls_R_factor_gt 0.0567
_refine_ls_shift/su_max 0.001
_refine_ls_shift/su_mean 0.000
_refine_ls_structure_factor_coef Fsqd
_refine_ls_weighting_details 'calc w=1/[\s^2^(Fo^2^)+(0.0965P)^2^+12.5367P] where P=(Fo^2^+2Fc^2^)/3'
_refine_ls_weighting_scheme calc
_refine_ls_wR_factor_gt 0.1517
_refine_ls_wR_factor_ref 0.1542
_reflns_number_gt 23801
_reflns_number_total 25021
_reflns_threshold_expression >2sigma(I)
_cod_data_source_file c2ce25915j.txt
_cod_data_source_block 3
_cod_original_sg_symbol_H-M 'P 21'
_cod_database_code 7214908

loop_
_symmetry_equiv_pos_as_xyz
'x, y, z'
'-x, y+1/2, -z'

loop_
_atom_site_label
_atom_site_type_symbol
_atom_site_fract_x
_atom_site_fract_y
_atom_site_fract_z
_atom_site_U_iso_or_equiv
_atom_site_adp_type
_atom_site_occupancy
_atom_site_symmetry_multiplicity
_atom_site_calc_flag
_atom_site_refinement_flags
Yb1 Yb 1.126290(19) 0.266179(10) 0.947864(16) 0.02910(8) Uani 1 1 d .
Yb2 Yb 0.41224(3) 0.000711(12) 0.55285(2) 0.04486(11) Uani 1 1 d .
S1 S 0.93263(17) 0.01119(7) 0.94010(14) 0.0492(5) Uani 1 1 d .
S2 S 0.5792(2) 0.25164(8) 0.49191(18) 0.0720(9) Uani 1 1 d .
O1 O 1.0133(3) 0.20925(19) 0.9327(3) 0.0288(10) Uani 1 1 d .
O2 O 0.8901(4) 0.2404(2) 0.8748(3) 0.0370(12) Uani 1 1 d .
O3 O 1.0936(6) 0.2265(3) 1.0683(4) 0.063(2) Uani 1 1 d .
O4 O 1.1066(5) 0.3322(2) 1.0354(3) 0.0490(15) Uani 1 1 d .
H4A H 1.0619 0.3362 1.0604 0.059 Uiso 1 1 d R
H4B H 1.1442 0.3506 1.0633 0.059 Uiso 1 1 d R
O5 O 1.0052(4) 0.3135(2) 0.9031(4) 0.0403(13) Uani 1 1 d .
H5A H 0.9540 0.2998 0.8835 0.048 Uiso 1 1 d R
H5B H 0.9804 0.3418 0.9257 0.048 Uiso 1 1 d R
O6 O 1.1278(4) 0.25450(18) 0.8109(3) 0.0370(12) Uani 1 1 d .
O7 O 1.2047(4) 0.1936(2) 0.9292(5) 0.0543(17) Uani 1 1 d .
O8 O 1.2661(4) 0.2731(3) 1.0211(4) 0.0548(15) Uani 1 1 d .
O9 O 1.2117(4) 0.3310(2) 0.8914(3) 0.0389(12) Uani 1 1 d .
H9A H 1.2370 0.3547 0.9251 0.047 Uiso 1 1 d R
H9B H 1.1937 0.3376 0.8362 0.047 Uiso 1 1 d R
O10 O 0.5066(4) 0.06444(19) 0.5875(4) 0.0388(12) Uani 1 1 d .
O11 O 0.6414(5) 0.0350(2) 0.6228(4) 0.0537(17) Uani 1 1 d .
O12 O 0.5490(5) -0.0380(2) 0.5665(5) 0.065(2) Uani 1 1 d .
H12A H 0.5984 -0.0133 0.5675 0.079 Uiso 1 1 d R
H12B H 0.5757 -0.0651 0.5497 0.079 Uiso 1 1 d R
O13 O 0.3959(6) -0.0815(3) 0.6115(5) 0.068(2) Uani 1 1 d .
O14 O 0.3869(7) 0.0137(3) 0.6869(6) 0.090(3) Uani 1 1 d .
O15 O 0.3330(8) 0.0706(5) 0.5383(8) 0.112(4) Uani 1 1 d U
O16 O 0.4836(9) 0.0383(3) 0.4300(7) 0.104(4) Uani 1 1 d .
O17 O 0.4154(5) -0.0542(3) 0.4484(4) 0.0627(19) Uani 1 1 d .
O18 O 0.2664(5) -0.0220(3) 0.5371(5) 0.068(2) Uani 1 1 d .
O19 O 0.6374(3) 0.1059(2) 0.9439(4) 0.0389(13) Uani 1 1 d .
O20 O 0.6564(5) -0.1175(2) 1.0316(4) 0.0487(15) Uani 1 1 d .
O21 O 0.7587(3) 0.13713(18) 1.1060(3) 0.0343(11) Uani 1 1 d .
O22 O 0.7854(4) -0.0830(2) 1.2019(3) 0.0382(12) Uani 1 1 d .
O23 O 1.0112(3) 0.13361(18) 1.0924(3) 0.0318(10) Uani 1 1 d .
O24 O 1.0126(4) -0.0868(2) 1.2081(3) 0.0401(12) Uani 1 1 d .
O25 O 1.1344(4) 0.1025(2) 0.9203(4) 0.0382(12) Uani 1 1 d .
O26 O 1.1088(4) -0.1151(2) 1.0200(4) 0.0443(14) Uani 1 1 d .
O27 O 1.0092(4) 0.0731(2) 0.7574(3) 0.0387(12) Uani 1 1 d .
O28 O 1.0085(4) -0.1509(2) 0.8464(4) 0.0413(12) Uani 1 1 d .
O29 O 0.7717(4) 0.0720(2) 0.7769(3) 0.0337(11) Uani 1 1 d .
O30 O 0.7627(4) -0.1499(2) 0.8569(3) 0.0384(12) Uani 1 1 d .
O31 O 0.8478(4) 0.1713(2) 0.5544(3) 0.0391(12) Uani 1 1 d .
O32 O 0.8281(4) 0.3900(2) 0.4561(4) 0.0460(14) Uani 1 1 d .
O33 O 0.7485(4) 0.19470(19) 0.7426(3) 0.0341(11) Uani 1 1 d .
O34 O 0.7202(4) 0.4183(2) 0.6450(4) 0.0440(14) Uani 1 1 d .
O35 O 0.5050(4) 0.1922(2) 0.7467(3) 0.0376(12) Uani 1 1 d .
O36 O 0.4772(4) 0.4154(2) 0.6662(4) 0.0491(14) Uani 1 1 d .
O37 O 0.3725(4) 0.1643(2) 0.5804(4) 0.0420(13) Uani 1 1 d .
O38 O 0.3622(6) 0.3874(2) 0.5018(4) 0.0625(19) Uani 1 1 d .
O39 O 0.4789(4) 0.13937(19) 0.3976(3) 0.0360(11) Uani 1 1 d .
O40 O 0.4743(4) 0.3615(2) 0.3163(4) 0.0429(13) Uani 1 1 d .
O41 O 0.7162(4) 0.13839(19) 0.3819(3) 0.0354(11) Uani 1 1 d .
O42 O 0.7087(4) 0.3612(2) 0.2954(3) 0.0395(12) Uani 1 1 d .
O43 O 0.4619(7) 0.0216(4) 0.2698(6) 0.098(3) Uani 1 1 d U
O44 O 0.3313(10) 0.0458(6) 0.2889(9) 0.135(5) Uani 1 1 d U
O45 O 0.3777(9) 0.0147(5) 0.1740(6) 0.120(5) Uani 1 1 d .
O46 O 0.0258(6) 0.2228(4) 0.2442(5) 0.080(2) Uani 1 1 d U
O47 O 0.1600(4) 0.2497(3) 0.2150(4) 0.0589(19) Uani 1 1 d .
O48 O 0.1119(6) 0.2569(4) 0.3325(4) 0.074(2) Uani 1 1 d .
O49 O 0.6042(7) 0.6105(5) -0.0329(6) 0.091(3) Uani 1 1 d .
O50 O 0.6313(7) 0.6422(4) 0.0834(7) 0.092(3) Uani 1 1 d .
O51 O 0.6058(5) 0.5629(3) 0.0681(6) 0.066(2) Uani 1 1 d .
O52 O 0.6039(6) 0.4183(3) -0.0202(5) 0.066(2) Uani 1 1 d .
O53 O 0.6680(6) 0.3467(3) -0.0326(4) 0.065(2) Uani 1 1 d .
O54 O 0.6307(7) 0.3741(4) 0.0836(4) 0.087(3) Uani 1 1 d .
O55 O 0.0786(12) 0.1856(7) 0.4796(11) 0.145(4) Uani 1 1 d U
O56 O 0.1356(12) 0.1422(7) 0.5823(11) 0.150(4) Uani 1 1 d U
O57 O 0.1051(9) 0.2111(6) 0.5820(9) 0.125(3) Uani 1 1 d U
O58 O 0.0985(11) 0.4227(6) 0.4705(9) 0.129(3) Uani 1 1 d U
O59 O 0.1136(9) 0.3885(4) 0.5818(5) 0.095(3) Uani 1 1 d U
O60 O 0.1144(8) 0.3488(4) 0.4774(6) 0.093(2) Uani 1 1 d U
O61 O 1.0927(8) 0.1658(4) 0.7504(5) 0.034(2) Uani 0.50 1 d PU
O62 O 1.0827(4) 0.3354(2) 0.7221(3) 0.0409(12) Uani 1 1 d .
O63 O 1.3224(5) 0.1944(3) 1.1112(4) 0.0630(18) Uani 1 1 d .
O64 O 1.4374(7) 0.2421(4) 0.9456(7) 0.100(3) Uani 1 1 d U
O65 O 0.8963(4) 0.2620(3) 1.1027(3) 0.0512(14) Uani 1 1 d .
O66 O 0.7849(5) 0.0695(2) 0.4907(4) 0.0526(16) Uani 1 1 d .
O67 O 0.3951(7) -0.0626(3) 0.7945(5) 0.079(2) Uani 1 1 d .
O68 O 0.1376(7) 0.0324(4) 0.6014(6) 0.094(3) Uani 1 1 d U
O69 O 0.1517(11) -0.0058(7) 0.3699(10) 0.073(4) Uani 0.50 1 d PU
O70 O 0.4049(6) 0.1008(3) 0.7590(5) 0.0633(19) Uani 1 1 d .
O71 O 0.2997(8) 0.4876(4) 0.5768(6) 0.036(2) Uani 0.50 1 d PU
O72 O 0.2606(7) 0.1421(4) 0.2401(5) 0.083(2) Uani 1 1 d U
O73 O 0.1148(11) 0.1292(6) 0.3362(10) 0.064(4) Uani 0.50 1 d PU
O74 O 0.7330(4) 0.2535(2) 1.0200(3) 0.0435(13) Uani 1 1 d .
O75 O -0.0407(8) 0.0742(5) 0.4517(7) 0.107(3) Uani 1 1 d U
O76 O 1.5653(6) 0.2094(3) 1.0594(7) 0.087(3) Uani 1 1 d .
N1 N 0.7805(4) 0.1689(2) 0.9178(4) 0.0335(13) Uani 1 1 d .
H1A H 0.7330 0.1528 0.9280 0.040 Uiso 1 1 d R
H1B H 0.7788 0.1612 0.8613 0.040 Uiso 1 1 d R
H1C H 0.7667 0.1988 0.9147 0.040 Uiso 1 1 d R
N2 N 0.7207(4) 0.1197(2) 0.6318(4) 0.0300(13) Uani 1 1 d .
H2A H 0.7349 0.1077 0.6700 0.036 Uiso 1 1 d R
H2B H 0.7307 0.1491 0.6232 0.036 Uiso 1 1 d R
H2C H 0.7297 0.1016 0.5966 0.036 Uiso 1 1 d R
N3 N 0.5899(4) 0.0271(2) 0.9069(4) 0.0334(13) Uani 1 1 d .
N4 N 0.5904(4) 0.0474(2) 1.0361(4) 0.0362(14) Uani 1 1 d .
N5 N 0.5990(5) -0.0416(2) 1.0695(4) 0.0359(15) Uani 1 1 d .
N6 N 0.5962(5) -0.0617(3) 0.9403(4) 0.0358(16) Uani 1 1 d .
N7 N 0.6707(5) 0.0728(2) 1.1560(4) 0.0370(14) Uani 1 1 d .
N8 N 0.8102(5) 0.0830(2) 1.2055(4) 0.0368(14) Uani 1 1 d .
N9 N 0.8148(4) -0.0044(2) 1.2506(4) 0.0340(13) Uani 1 1 d .
N10 N 0.6863(5) -0.0165(2) 1.1850(4) 0.0356(14) Uani 1 1 d .
N11 N 0.9724(4) 0.0792(2) 1.1949(4) 0.0312(13) Uani 1 1 d .
N12 N 1.1060(4) 0.0694(2) 1.1355(4) 0.0362(14) Uani 1 1 d .
N13 N 1.1005(4) -0.0185(2) 1.1771(4) 0.0323(13) Uani 1 1 d .
N14 N 0.9786(5) -0.0063(3) 1.2497(4) 0.0361(14) Uani 1 1 d .
N15 N 1.1874(4) 0.0472(2) 1.0167(4) 0.0351(14) Uani 1 1 d .
N16 N 1.1917(4) 0.0246(2) 0.8887(4) 0.0352(14) Uani 1 1 d .
N17 N 1.1791(4) -0.0629(2) 0.9292(5) 0.0396(16) Uani 1 1 d .
N18 N 1.1809(5) -0.0408(3) 1.0559(5) 0.0394(15) Uani 1 1 d .
N19 N 1.0994(4) 0.0018(3) 0.7744(3) 0.0326(12) Uani 1 1 d .
N20 N 0.9677(4) -0.0056(3) 0.7120(4) 0.0343(13) Uani 1 1 d .
N21 N 0.9653(4) -0.0942(3) 0.7513(4) 0.0352(14) Uani 1 1 d .
N22 N 1.1008(4) -0.0871(3) 0.8065(4) 0.0357(14) Uani 1 1 d .
N23 N 0.8044(4) -0.0059(3) 0.7234(3) 0.0333(13) Uani 1 1 d .
N24 N 0.6782(4) 0.0039(3) 0.7928(3) 0.0326(12) Uani 1 1 d .
N25 N 0.6706(4) -0.0852(2) 0.8187(4) 0.0312(13) Uani 1 1 d .
N26 N 0.8008(4) -0.0944(2) 0.7549(4) 0.0293(12) Uani 1 1 d .
N27 N 0.8901(4) 0.2288(2) 0.4598(4) 0.0313(13) Uani 1 1 d .
N28 N 0.9060(4) 0.2484(2) 0.5878(4) 0.0312(12) Uani 1 1 d .
N29 N 0.8894(5) 0.3357(3) 0.5492(4) 0.0352(16) Uani 1 1 d .
N30 N 0.8951(4) 0.3168(3) 0.4209(4) 0.0355(14) Uani 1 1 d .
N31 N 0.8282(4) 0.2664(3) 0.7104(3) 0.0297(11) Uani 1 1 d .
N32 N 0.7053(4) 0.2739(2) 0.7860(3) 0.0297(12) Uani 1 1 d .
N33 N 0.6934(4) 0.3624(2) 0.7472(4) 0.0333(13) Uani 1 1 d .
N34 N 0.8203(4) 0.3547(2) 0.6751(4) 0.0336(13) Uani 1 1 d .
N35 N 0.5418(4) 0.2714(3) 0.7903(4) 0.0336(12) Uani 1 1 d .
N36 N 0.4057(4) 0.2588(2) 0.7401(4) 0.0315(12) Uani 1 1 d .
N37 N 0.3952(4) 0.3486(3) 0.7092(4) 0.0373(14) Uani 1 1 d .
N38 N 0.5310(4) 0.3610(2) 0.7615(4) 0.0383(15) Uani 1 1 d .
N39 N 0.3179(4) 0.2406(3) 0.6208(4) 0.0366(14) Uani 1 1 d .
N40 N 0.3061(5) 0.2208(2) 0.4943(4) 0.0358(14) Uani 1 1 d .
N41 N 0.3116(4) 0.3096(2) 0.4614(4) 0.0335(14) Uani 1 1 d .
N42 N 0.3077(5) 0.3291(3) 0.5907(4) 0.0423(16) Uani 1 1 d .
N43 N 0.3827(4) 0.2050(2) 0.3681(4) 0.0328(13) Uani 1 1 d .
N44 N 0.5074(4) 0.1951(2) 0.2959(4) 0.0335(13) Uani 1 1 d .
N45 N 0.5031(5) 0.2830(2) 0.2617(4) 0.0395(15) Uani 1 1 d .
N46 N 0.3804(4) 0.2941(2) 0.3330(4) 0.0296(13) Uani 1 1 d .
N47 N 0.6717(5) 0.1934(2) 0.2848(4) 0.0340(13) Uani 1 1 d .
N48 N 0.8053(4) 0.2044(3) 0.3409(4) 0.0361(14) Uani 1 1 d .
N49 N 0.8028(4) 0.2922(2) 0.3065(4) 0.0336(14) Uani 1 1 d .
N50 N 0.6678(5) 0.2830(3) 0.2500(4) 0.0375(14) Uani 1 1 d .
N51 N 0.3903(4) 0.0302(3) 0.2418(4) 0.0450(17) Uani 1 1 d .
N52 N 0.1006(4) 0.2423(3) 0.2652(4) 0.0414(15) Uani 1 1 d .
N53 N 0.6129(6) 0.6037(5) 0.0362(7) 0.071(3) Uani 1 1 d .
N54 N 0.6288(5) 0.3783(3) 0.0085(4) 0.0420(16) Uani 1 1 d .
N55 N 0.0994(7) 0.1729(5) 0.5427(6) 0.071(3) Uani 1 1 d .
N56 N 0.1097(6) 0.3890(3) 0.5107(4) 0.051(2) Uani 1 1 d .
C1 C 0.9313(5) 0.2084(3) 0.9138(4) 0.0300(15) Uani 1 1 d .
C2 C 0.8781(5) 0.1629(3) 0.9443(4) 0.0266(14) Uani 1 1 d .
H2 H 0.8795 0.1639 1.0028 0.032 Uiso 1 1 calc R
C3 C 0.9142(5) 0.1123(3) 0.9185(4) 0.0297(14) Uani 1 1 d .
H3C H 0.9039 0.1085 0.8616 0.036 Uiso 1 1 calc R
H3D H 0.9790 0.1117 0.9276 0.036 Uiso 1 1 calc R
C4 C 0.8729(5) 0.0685(3) 0.9605(5) 0.0321(15) Uani 1 1 d .
H4C H 0.8103 0.0650 0.9435 0.039 Uiso 1 1 calc R
H4D H 0.8734 0.0747 1.0176 0.039 Uiso 1 1 calc R
C5 C 0.8788(9) -0.0297(4) 1.0080(9) 0.080(4) Uani 1 1 d .
H5C H 0.8966 -0.0212 1.0615 0.120 Uiso 1 1 calc R
H5D H 0.8961 -0.0635 0.9967 0.120 Uiso 1 1 calc R
H5E H 0.8144 -0.0264 1.0026 0.120 Uiso 1 1 calc R
C6 C 0.5869(5) 0.0686(2) 0.6101(4) 0.0302(15) Uani 1 1 d .
C7 C 0.6218(5) 0.1228(2) 0.6227(4) 0.0273(13) Uani 1 1 d .
H7 H 0.5964 0.1359 0.6724 0.033 Uiso 1 1 calc R
C8 C 0.5948(5) 0.1578(2) 0.5547(4) 0.0264(13) Uani 1 1 d .
H8C H 0.5301 0.1552 0.5458 0.032 Uiso 1 1 calc R
H8D H 0.6247 0.1470 0.5062 0.032 Uiso 1 1 calc R
C9 C 0.6191(5) 0.2125(3) 0.5710(4) 0.0322(15) Uani 1 1 d .
H9C H 0.6842 0.2158 0.5761 0.039 Uiso 1 1 calc R
H9D H 0.5921 0.2230 0.6209 0.039 Uiso 1 1 calc R
C10 C 0.6138(12) 0.3118(4) 0.5308(8) 0.082(4) Uani 1 1 d .
H10A H 0.5706 0.3231 0.5693 0.124 Uiso 1 1 calc R
H10B H 0.6171 0.3355 0.4879 0.124 Uiso 1 1 calc R
H10C H 0.6721 0.3088 0.5558 0.124 Uiso 1 1 calc R
C11 C 0.6085(5) 0.0645(3) 0.9605(5) 0.0312(16) Uani 1 1 d .
C12 C 0.5450(5) -0.0158(3) 0.9430(5) 0.0314(15) Uani 1 1 d .
H12 H 0.4831 -0.0201 0.9228 0.038 Uiso 1 1 calc R
C13 C 0.5472(5) -0.0007(3) 1.0337(4) 0.0332(14) Uani 1 1 d .
H13 H 0.4860 0.0009 1.0557 0.040 Uiso 1 1 calc R
C14 C 0.6220(5) -0.0778(3) 1.0166(5) 0.0350(17) Uani 1 1 d .
C15 C 0.5930(5) 0.0795(3) 1.1055(6) 0.0412(18) Uani 1 1 d .
H15A H 0.5913 0.1140 1.0878 0.049 Uiso 1 1 calc R
H15B H 0.5391 0.0735 1.1369 0.049 Uiso 1 1 calc R
C16 C 0.6116(6) -0.0458(3) 1.1547(5) 0.0418(18) Uani 1 1 d .
H16A H 0.5566 -0.0351 1.1810 0.050 Uiso 1 1 calc R
H16B H 0.6216 -0.0806 1.1682 0.050 Uiso 1 1 calc R
C17 C 0.7484(5) 0.1011(3) 1.1501(4) 0.0295(14) Uani 1 1 d .
C18 C 0.6779(5) 0.0342(3) 1.2147(4) 0.0342(16) Uani 1 1 d .
H18 H 0.6290 0.0367 1.2538 0.041 Uiso 1 1 calc R
C19 C 0.7696(6) 0.0442(3) 1.2540(4) 0.0354(16) Uani 1 1 d .
H19 H 0.7625 0.0554 1.3093 0.042 Uiso 1 1 calc R
C20 C 0.7650(5) -0.0386(3) 1.2107(4) 0.0348(16) Uani 1 1 d .
C21 C 0.8949(5) 0.1064(3) 1.2225(4) 0.0314(15) Uani 1 1 d .
H21A H 0.9004 0.1110 1.2798 0.038 Uiso 1 1 calc R
H21B H 0.8951 0.1394 1.1981 0.038 Uiso 1 1 calc R
C22 C 0.8965(6) -0.0159(3) 1.2936(5) 0.0392(17) Uani 1 1 d .
H22A H 0.8953 -0.0510 1.3086 0.047 Uiso 1 1 calc R
H22B H 0.8979 0.0036 1.3424 0.047 Uiso 1 1 calc R
C23 C 1.0285(5) 0.0980(3) 1.1359(4) 0.0290(14) Uani 1 1 d .
C24 C 1.0196(5) 0.0431(3) 1.2448(5) 0.0362(16) Uani 1 1 d .
H24 H 1.0311 0.0568 1.2983 0.043 Uiso 1 1 calc R
C25 C 1.1084(5) 0.0333(3) 1.2012(5) 0.0367(16) Uani 1 1 d .
H25 H 1.1609 0.0386 1.2362 0.044 Uiso 1 1 calc R
C26 C 1.0288(6) -0.0411(3) 1.2114(5) 0.0354(16) Uani 1 1 d .
C27 C 1.1816(5) 0.0803(3) 1.0844(5) 0.0347(16) Uani 1 1 d .
H27A H 1.1763 0.1144 1.0653 0.042 Uiso 1 1 calc R
H27B H 1.2370 0.0778 1.1153 0.042 Uiso 1 1 calc R
C28 C 1.1747(5) -0.0467(3) 1.1406(5) 0.0378(17) Uani 1 1 d .
H28A H 1.2313 -0.0362 1.1648 0.045 Uiso 1 1 calc R
H28B H 1.1666 -0.0820 1.1525 0.045 Uiso 1 1 calc R
C29 C 1.1663(4) 0.0619(3) 0.9415(5) 0.0337(16) Uani 1 1 d .
C30 C 1.2328(5) -0.0018(3) 1.0182(5) 0.0343(15) Uani 1 1 d .
H30 H 1.2942 0.0004 1.0404 0.041 Uiso 1 1 calc R
C31 C 1.2331(4) -0.0177(3) 0.9309(5) 0.0334(15) Uani 1 1 d .
H31 H 1.2947 -0.0239 0.9121 0.040 Uiso 1 1 calc R
C32 C 1.1500(5) -0.0759(3) 1.0023(5) 0.0347(16) Uani 1 1 d .
C33 C 1.1793(5) 0.0291(3) 0.8036(5) 0.0401(17) Uani 1 1 d .
H33A H 1.2327 0.0163 0.7770 0.048 Uiso 1 1 calc R
H33B H 1.1732 0.0641 0.7898 0.048 Uiso 1 1 calc R
C34 C 1.1749(5) -0.0967(3) 0.8608(5) 0.0383(17) Uani 1 1 d .
H34A H 1.2311 -0.0942 0.8316 0.046 Uiso 1 1 calc R
H34B H 1.1698 -0.1308 0.8803 0.046 Uiso 1 1 calc R
C35 C 1.0241(6) 0.0271(3) 0.7504(4) 0.0380(18) Uani 1 1 d .
C36 C 1.1004(5) -0.0483(3) 0.7448(5) 0.0348(17) Uani 1 1 d .
H36 H 1.1498 -0.0533 0.7069 0.042 Uiso 1 1 calc R
C37 C 1.0073(5) -0.0550(3) 0.7038(4) 0.0339(16) Uani 1 1 d .
H37 H 1.0132 -0.0648 0.6477 0.041 Uiso 1 1 calc R
C38 C 1.0217(5) -0.1138(3) 0.8067(4) 0.0301(15) Uani 1 1 d .
C39 C 0.8815(5) 0.0088(3) 0.6773(4) 0.0326(15) Uani 1 1 d .
H39A H 0.8806 0.0449 0.6710 0.039 Uiso 1 1 calc R
H39B H 0.8764 -0.0059 0.6245 0.039 Uiso 1 1 calc R
C40 C 0.8828(5) -0.1197(3) 0.7278(4) 0.0314(15) Uani 1 1 d .
H40A H 0.8838 -0.1534 0.7492 0.038 Uiso 1 1 calc R
H40B H 0.8809 -0.1222 0.6700 0.038 Uiso 1 1 calc R
C41 C 0.7538(5) 0.0282(3) 0.7665(4) 0.0308(14) Uani 1 1 d .
C42 C 0.7586(5) -0.0527(3) 0.7133(4) 0.0308(15) Uani 1 1 d .
H42 H 0.7475 -0.0603 0.6569 0.037 Uiso 1 1 calc R
C43 C 0.6688(5) -0.0451(3) 0.7597(4) 0.0302(15) Uani 1 1 d .
H43 H 0.6159 -0.0476 0.7244 0.036 Uiso 1 1 calc R
C44 C 0.7470(5) -0.1130(3) 0.8141(4) 0.0305(15) Uani 1 1 d .
C45 C 0.6015(5) 0.0322(3) 0.8222(5) 0.0361(17) Uani 1 1 d .
H45A H 0.6098 0.0673 0.8094 0.043 Uiso 1 1 calc R
H45B H 0.5470 0.0208 0.7953 0.043 Uiso 1 1 calc R
C46 C 0.5975(5) -0.0949(3) 0.8720(5) 0.0355(17) Uani 1 1 d .
H46A H 0.6018 -0.1291 0.8907 0.043 Uiso 1 1 calc R
H46B H 0.5408 -0.0915 0.8430 0.043 Uiso 1 1 calc R
C47 C 0.8782(5) 0.2122(3) 0.5361(5) 0.0289(15) Uani 1 1 d .
C48 C 0.9419(5) 0.2749(3) 0.4586(5) 0.0322(15) Uani 1 1 d .
H48 H 1.0024 0.2699 0.4364 0.039 Uiso 1 1 calc R
C49 C 0.9460(5) 0.2901(3) 0.5463(4) 0.0298(14) Uani 1 1 d .
H49 H 1.0081 0.2966 0.5643 0.036 Uiso 1 1 calc R
C50 C 0.8674(5) 0.3511(3) 0.4742(5) 0.0335(16) Uani 1 1 d .
C51 C 0.9048(5) 0.2415(3) 0.6719(5) 0.0333(15) Uani 1 1 d .
H51A H 0.9606 0.2545 0.6945 0.040 Uiso 1 1 calc R
H51B H 0.9022 0.2060 0.6835 0.040 Uiso 1 1 calc R
C52 C 0.8876(5) 0.3686(3) 0.6183(5) 0.0361(16) Uani 1 1 d .
H52A H 0.9465 0.3681 0.6441 0.043 Uiso 1 1 calc R
H52B H 0.8761 0.4026 0.6005 0.043 Uiso 1 1 calc R
C53 C 0.7600(5) 0.2409(3) 0.7456(4) 0.0294(14) Uani 1 1 d .
C54 C 0.8331(5) 0.3190(3) 0.7380(4) 0.0325(15) Uani 1 1 d .
H54 H 0.8877 0.3257 0.7698 0.039 Uiso 1 1 calc R
C55 C 0.7449(5) 0.3232(3) 0.7882(4) 0.0322(15) Uani 1 1 d .
H55 H 0.7589 0.3331 0.8433 0.039 Uiso 1 1 calc R
C56 C 0.7408(5) 0.3821(3) 0.6854(5) 0.0360(16) Uani 1 1 d .
C57 C 0.6266(5) 0.2580(3) 0.8296(4) 0.0329(16) Uani 1 1 d .
H57A H 0.6282 0.2730 0.8823 0.039 Uiso 1 1 calc R
H57B H 0.6288 0.2220 0.8363 0.039 Uiso 1 1 calc R
C58 C 0.6138(5) 0.3863(3) 0.7801(6) 0.0403(18) Uani 1 1 d .
H58A H 0.6205 0.3881 0.8377 0.048 Uiso 1 1 calc R
H58B H 0.6103 0.4203 0.7600 0.048 Uiso 1 1 calc R
C59 C 0.4855(5) 0.2363(3) 0.7576(4) 0.0318(15) Uani 1 1 d .
C60 C 0.4969(5) 0.3176(3) 0.8066(5) 0.0362(16) Uani 1 1 d .
H60 H 0.4942 0.3245 0.8640 0.043 Uiso 1 1 calc R
C61 C 0.4019(5) 0.3099(3) 0.7700(5) 0.0361(16) Uani 1 1 d .
H61 H 0.3547 0.3137 0.8103 0.043 Uiso 1 1 calc R
C62 C 0.4696(5) 0.3777(3) 0.7080(5) 0.0375(17) Uani 1 1 d .
C63 C 0.3292(5) 0.2322(3) 0.7062(5) 0.0381(17) Uani 1 1 d .
H63A H 0.2746 0.2427 0.7334 0.046 Uiso 1 1 calc R
H63B H 0.3370 0.1966 0.7157 0.046 Uiso 1 1 calc R
C64 C 0.3151(6) 0.3595(3) 0.6622(5) 0.0412(18) Uani 1 1 d .
H64A H 0.3159 0.3945 0.6470 0.049 Uiso 1 1 calc R
H64B H 0.2621 0.3540 0.6949 0.049 Uiso 1 1 calc R
C65 C 0.3374(5) 0.2048(3) 0.5667(5) 0.0327(16) Uani 1 1 d .
C66 C 0.2653(5) 0.2810(3) 0.5883(5) 0.0362(17) Uani 1 1 d .
H66 H 0.2046 0.2820 0.6114 0.043 Uiso 1 1 calc R
C67 C 0.2619(5) 0.2683(3) 0.4965(4) 0.0352(14) Uani 1 1 d .
H67 H 0.1997 0.2664 0.4762 0.042 Uiso 1 1 calc R
C68 C 0.3322(6) 0.3470(3) 0.5164(5) 0.0446(19) Uani 1 1 d .
C69 C 0.3103(5) 0.1915(3) 0.4203(5) 0.0374(17) Uani 1 1 d .
H69A H 0.3165 0.1564 0.4341 0.045 Uiso 1 1 calc R
H69B H 0.2535 0.1954 0.3917 0.045 Uiso 1 1 calc R
C70 C 0.3094(5) 0.3201(3) 0.3753(5) 0.0368(17) Uani 1 1 d .
H70A H 0.2512 0.3101 0.3536 0.044 Uiso 1 1 calc R
H70B H 0.3160 0.3558 0.3669 0.044 Uiso 1 1 calc R
C71 C 0.4583(5) 0.1767(3) 0.3586(4) 0.0297(15) Uani 1 1 d .
C72 C 0.3736(5) 0.2426(3) 0.3060(4) 0.0321(16) Uani 1 1 d .
H72 H 0.3189 0.2373 0.2739 0.038 Uiso 1 1 calc R
C73 C 0.4585(5) 0.2352(3) 0.2569(4) 0.0319(15) Uani 1 1 d .
H73 H 0.4435 0.2266 0.2014 0.038 Uiso 1 1 calc R
C74 C 0.4557(6) 0.3174(3) 0.3050(4) 0.0376(17) Uani 1 1 d .
C75 C 0.5855(6) 0.1710(3) 0.2631(5) 0.0369(17) Uani 1 1 d .
H75A H 0.5799 0.1712 0.2054 0.044 Uiso 1 1 calc R
H75B H 0.5857 0.1364 0.2803 0.044 Uiso 1 1 calc R
C76 C 0.5815(6) 0.2971(3) 0.2134(5) 0.0430(19) Uani 1 1 d .
H76A H 0.5764 0.2812 0.1615 0.052 Uiso 1 1 calc R
H76B H 0.5807 0.3330 0.2051 0.052 Uiso 1 1 calc R
C77 C 0.7298(5) 0.1760(3) 0.3404(5) 0.0332(16) Uani 1 1 d .
C78 C 0.7095(5) 0.2349(3) 0.2385(4) 0.0339(16) Uani 1 1 d .
H78 H 0.7145 0.2264 0.1817 0.041 Uiso 1 1 calc R
C79 C 0.8044(5) 0.2415(3) 0.2784(4) 0.0355(17) Uani 1 1 d .
H79 H 0.8534 0.2361 0.2402 0.043 Uiso 1 1 calc R
C80 C 0.7227(5) 0.3161(3) 0.2848(5) 0.0352(17) Uani 1 1 d .
C81 C 0.8837(5) 0.1957(3) 0.3917(5) 0.0329(15) Uani 1 1 d .
H81A H 0.8819 0.1614 0.4107 0.040 Uiso 1 1 calc R
H81B H 0.9379 0.1994 0.3598 0.040 Uiso 1 1 calc R
C82 C 0.8798(6) 0.3202(3) 0.3348(5) 0.0377(17) Uani 1 1 d .
H82A H 0.8716 0.3551 0.3205 0.045 Uiso 1 1 calc R
H82B H 0.9333 0.3082 0.3076 0.045 Uiso 1 1 calc R

loop_
_atom_site_aniso_label
_atom_site_aniso_U_11
_atom_site_aniso_U_22
_atom_site_aniso_U_33
_atom_site_aniso_U_23
_atom_site_aniso_U_13
_atom_site_aniso_U_12
Yb1 0.03501(15) 0.02402(14) 0.02825(13) -0.00016(12) -0.00054(10) -0.00663(12)
Yb2 0.0595(2) 0.02337(16) 0.0515(2) -0.00009(14) -0.01092(16) -0.01291(15)
S1 0.0635(13) 0.0266(10) 0.0576(13) 0.0006(8) 0.0180(10) 0.0087(9)
S2 0.116(2) 0.0273(11) 0.0718(16) 0.0111(10) -0.0563(17) -0.0046(12)
O1 0.024(2) 0.028(2) 0.034(3) -0.002(2) 0.0010(19) -0.0089(19)
O2 0.039(3) 0.031(3) 0.041(3) 0.012(2) -0.009(2) -0.007(2)
O3 0.095(5) 0.060(4) 0.035(3) 0.013(3) -0.012(3) -0.034(4)
O4 0.065(4) 0.046(3) 0.036(3) -0.014(3) 0.011(3) -0.017(3)
O5 0.049(3) 0.025(3) 0.047(3) -0.005(2) 0.002(3) -0.005(2)
O6 0.051(3) 0.027(3) 0.034(2) -0.004(2) 0.008(2) -0.004(2)
O7 0.042(3) 0.031(3) 0.090(5) -0.008(3) -0.015(3) -0.001(2)
O8 0.051(3) 0.050(4) 0.063(4) -0.002(3) -0.019(3) -0.001(3)
O9 0.050(3) 0.035(3) 0.032(3) -0.006(2) 0.005(2) -0.011(2)
O10 0.037(3) 0.022(3) 0.058(3) -0.009(2) 0.010(2) -0.005(2)
O11 0.075(4) 0.021(3) 0.064(4) 0.005(3) -0.043(3) -0.005(3)
O12 0.078(5) 0.024(3) 0.094(5) -0.005(3) -0.045(4) -0.001(3)
O13 0.079(5) 0.052(4) 0.075(5) 0.015(4) 0.007(4) -0.001(4)
O14 0.111(7) 0.073(6) 0.086(6) -0.016(5) 0.044(5) -0.031(5)
O15 0.108(5) 0.097(5) 0.129(5) -0.003(4) -0.023(4) -0.001(4)
O16 0.156(10) 0.046(5) 0.109(8) 0.011(5) -0.040(7) -0.020(6)
O17 0.056(4) 0.082(5) 0.050(4) -0.020(4) -0.004(3) -0.011(4)
O18 0.070(4) 0.034(3) 0.100(6) -0.018(4) 0.000(4) -0.011(3)
O19 0.031(3) 0.021(3) 0.064(4) 0.004(2) -0.005(2) -0.001(2)
O20 0.064(4) 0.029(3) 0.053(4) 0.007(3) 0.009(3) 0.011(3)
O21 0.034(3) 0.024(3) 0.045(3) 0.001(2) 0.009(2) -0.001(2)
O22 0.057(3) 0.025(3) 0.033(3) 0.003(2) 0.013(2) 0.003(2)
O23 0.036(3) 0.022(2) 0.037(3) -0.002(2) -0.001(2) -0.002(2)
O24 0.048(3) 0.027(3) 0.045(3) 0.003(2) 0.001(2) 0.003(2)
O25 0.033(3) 0.029(3) 0.052(3) -0.004(2) -0.001(2) 0.001(2)
O26 0.039(3) 0.032(3) 0.062(4) -0.008(3) 0.004(3) -0.005(2)
O27 0.052(3) 0.025(3) 0.039(3) -0.005(2) 0.003(2) 0.003(2)
O28 0.035(3) 0.040(3) 0.048(3) -0.001(3) 0.000(2) 0.000(2)
O29 0.039(3) 0.032(3) 0.030(2) 0.004(2) -0.009(2) -0.003(2)
O30 0.040(3) 0.028(3) 0.047(3) 0.006(2) 0.003(2) 0.008(2)
O31 0.059(3) 0.025(3) 0.033(3) -0.001(2) 0.008(2) -0.005(3)
O32 0.063(4) 0.030(3) 0.045(3) 0.007(2) 0.006(3) 0.018(3)
O33 0.048(3) 0.025(3) 0.029(2) -0.001(2) -0.004(2) -0.002(2)
O34 0.044(3) 0.037(3) 0.051(3) 0.003(3) -0.010(3) 0.007(2)
O35 0.029(3) 0.041(3) 0.043(3) -0.005(2) 0.002(2) 0.002(2)
O36 0.051(3) 0.036(3) 0.061(4) 0.006(3) 0.006(3) 0.004(3)
O37 0.042(3) 0.035(3) 0.049(3) 0.007(3) -0.003(2) 0.005(2)
O38 0.108(6) 0.030(3) 0.049(4) -0.008(3) 0.003(4) -0.017(3)
O39 0.044(3) 0.027(3) 0.037(3) 0.004(2) -0.007(2) 0.002(2)
O40 0.051(3) 0.028(3) 0.049(3) 0.006(2) -0.009(3) -0.003(2)
O41 0.049(3) 0.025(3) 0.032(3) 0.006(2) 0.005(2) 0.005(2)
O42 0.041(3) 0.034(3) 0.043(3) 0.009(2) 0.002(2) 0.005(2)
O43 0.088(4) 0.111(5) 0.095(4) -0.004(4) 0.004(4) 0.004(4)
O44 0.120(6) 0.148(6) 0.136(6) 0.004(5) 0.005(4) 0.009(5)
O45 0.140(10) 0.166(13) 0.052(5) -0.009(6) -0.029(5) -0.071(9)
O46 0.064(4) 0.102(4) 0.075(4) -0.011(4) 0.005(3) -0.018(3)
O47 0.037(3) 0.094(6) 0.046(3) -0.007(3) 0.006(2) -0.014(3)
O48 0.080(5) 0.101(7) 0.041(3) -0.016(4) 0.009(3) -0.015(5)
O49 0.091(6) 0.125(9) 0.059(5) 0.014(5) 0.000(5) -0.031(6)
O50 0.083(6) 0.073(6) 0.119(8) -0.020(6) 0.014(6) -0.016(5)
O51 0.047(4) 0.052(4) 0.100(6) 0.019(4) 0.014(4) -0.008(3)
O52 0.080(5) 0.036(4) 0.083(5) 0.006(3) 0.005(4) 0.026(3)
O53 0.114(6) 0.044(4) 0.038(3) -0.011(3) 0.009(4) 0.032(4)
O54 0.121(7) 0.110(7) 0.031(4) 0.003(4) 0.022(4) -0.018(6)
O55 0.138(5) 0.150(5) 0.147(5) 0.009(4) 0.007(4) 0.011(4)
O56 0.148(7) 0.144(8) 0.159(8) 0.009(7) 0.016(7) 0.020(7)
O57 0.108(6) 0.124(7) 0.144(7) 0.012(7) 0.039(6) -0.001(6)
O58 0.156(5) 0.122(5) 0.107(4) -0.002(4) -0.002(4) -0.002(4)
O59 0.140(6) 0.089(5) 0.055(4) 0.010(4) 0.009(4) -0.015(5)
O60 0.129(6) 0.080(5) 0.069(4) -0.014(4) 0.015(5) -0.013(5)
O61 0.063(4) 0.019(4) 0.021(3) -0.014(3) 0.007(3) -0.016(3)
O62 0.043(3) 0.034(3) 0.046(3) 0.000(2) 0.002(2) -0.003(2)
O63 0.063(4) 0.061(4) 0.064(4) -0.015(3) -0.007(3) -0.003(3)
O64 0.093(4) 0.107(5) 0.101(5) 0.014(4) 0.005(4) 0.000(4)
O65 0.051(3) 0.056(4) 0.047(3) -0.012(3) -0.004(2) -0.004(3)
O66 0.089(5) 0.029(3) 0.040(3) -0.005(2) -0.001(3) -0.008(3)
O67 0.099(6) 0.068(5) 0.070(5) -0.016(4) -0.011(4) -0.003(5)
O68 0.091(4) 0.109(5) 0.080(4) 0.007(4) 0.027(4) 0.010(4)
O69 0.073(6) 0.071(6) 0.075(6) 0.001(4) 0.005(4) 0.000(4)
O70 0.082(5) 0.035(3) 0.073(5) -0.003(3) 0.015(4) -0.016(3)
O71 0.056(4) 0.027(4) 0.026(4) 0.005(3) 0.015(3) 0.022(3)
O72 0.103(4) 0.076(4) 0.070(4) -0.018(3) 0.002(4) 0.001(4)
O73 0.064(5) 0.058(5) 0.070(5) -0.015(4) 0.003(4) -0.006(4)
O74 0.052(3) 0.038(3) 0.040(3) -0.002(2) -0.002(2) 0.005(2)
O75 0.102(5) 0.100(5) 0.119(5) -0.010(4) 0.013(4) 0.000(4)
O76 0.063(5) 0.058(5) 0.139(8) 0.037(5) -0.007(5) -0.003(4)
N1 0.027(3) 0.027(3) 0.045(3) 0.008(3) -0.005(3) -0.008(2)
N2 0.046(3) 0.020(3) 0.024(3) 0.005(2) -0.006(2) -0.004(2)
N3 0.028(3) 0.025(3) 0.047(4) 0.001(3) 0.006(2) -0.007(2)
N4 0.031(3) 0.026(3) 0.051(4) 0.002(3) 0.006(3) 0.001(2)
N5 0.043(4) 0.021(3) 0.044(4) 0.000(3) 0.005(3) -0.002(3)
N6 0.035(3) 0.034(4) 0.039(4) 0.008(3) 0.007(3) 0.009(3)
N7 0.039(3) 0.024(3) 0.048(4) -0.001(3) 0.006(3) 0.002(3)
N8 0.041(3) 0.027(3) 0.042(4) -0.005(3) 0.011(3) 0.000(3)
N9 0.043(3) 0.027(3) 0.032(3) -0.002(3) 0.005(2) 0.003(3)
N10 0.043(3) 0.024(3) 0.040(3) 0.003(3) 0.005(3) -0.001(3)
N11 0.039(3) 0.023(3) 0.032(3) -0.005(2) 0.001(2) 0.004(2)
N12 0.032(3) 0.028(3) 0.049(4) 0.001(3) -0.004(3) 0.000(3)
N13 0.035(3) 0.024(3) 0.038(3) -0.004(3) -0.003(3) 0.000(2)
N14 0.040(3) 0.027(3) 0.041(3) -0.001(3) 0.003(3) 0.000(3)
N15 0.032(3) 0.022(3) 0.051(4) -0.008(3) -0.001(3) 0.000(2)
N16 0.026(3) 0.030(3) 0.050(4) -0.013(3) -0.002(3) 0.003(2)
N17 0.031(3) 0.023(3) 0.065(5) -0.016(3) -0.007(3) -0.004(3)
N18 0.032(3) 0.028(3) 0.058(4) -0.007(3) 0.003(3) 0.000(3)
N19 0.028(3) 0.037(3) 0.033(3) -0.004(3) 0.003(2) 0.001(3)
N20 0.034(3) 0.034(3) 0.035(3) -0.004(3) 0.008(2) 0.003(3)
N21 0.029(3) 0.038(4) 0.039(3) -0.005(3) 0.001(2) 0.001(3)
N22 0.029(3) 0.036(4) 0.041(4) -0.009(3) 0.000(3) -0.003(3)
N23 0.037(3) 0.035(4) 0.027(3) 0.000(3) -0.003(2) 0.000(3)
N24 0.034(3) 0.032(3) 0.032(3) 0.005(3) 0.002(2) 0.001(3)
N25 0.030(3) 0.023(3) 0.041(3) 0.003(2) 0.000(2) 0.002(2)
N26 0.026(3) 0.029(3) 0.033(3) 0.002(2) 0.001(2) -0.001(2)
N27 0.037(3) 0.023(3) 0.033(3) 0.000(2) 0.008(3) 0.003(2)
N28 0.029(3) 0.026(3) 0.038(3) 0.001(2) 0.000(2) 0.000(2)
N29 0.052(4) 0.014(3) 0.039(4) 0.000(2) 0.003(3) 0.008(3)
N30 0.030(3) 0.038(4) 0.038(4) 0.012(3) -0.002(3) 0.009(3)
N31 0.035(3) 0.023(3) 0.031(3) 0.000(3) 0.000(2) -0.003(3)
N32 0.035(3) 0.026(3) 0.028(3) -0.001(2) -0.006(2) 0.000(2)
N33 0.032(3) 0.027(3) 0.041(3) -0.002(3) 0.001(3) 0.003(2)
N34 0.034(3) 0.026(3) 0.040(3) 0.005(3) -0.002(3) 0.004(2)
N35 0.030(3) 0.030(3) 0.041(3) -0.003(3) -0.002(2) -0.001(3)
N36 0.029(3) 0.025(3) 0.040(3) -0.005(3) 0.001(2) 0.002(2)
N37 0.032(3) 0.035(4) 0.045(4) -0.002(3) -0.003(3) 0.008(3)
N38 0.036(3) 0.030(3) 0.049(4) -0.003(3) 0.002(3) 0.008(3)
N39 0.029(3) 0.042(4) 0.039(3) -0.013(3) -0.003(2) 0.006(3)
N40 0.038(3) 0.032(3) 0.038(3) -0.011(3) -0.001(3) 0.005(3)
N41 0.031(3) 0.025(3) 0.044(4) -0.008(3) -0.004(3) 0.004(2)
N42 0.049(4) 0.036(4) 0.042(4) -0.015(3) -0.004(3) 0.004(3)
N43 0.034(3) 0.026(3) 0.038(3) -0.008(3) 0.002(3) 0.001(3)
N44 0.041(3) 0.029(3) 0.030(3) -0.002(2) -0.001(3) 0.006(3)
N45 0.049(4) 0.029(3) 0.041(4) -0.001(3) 0.000(3) 0.001(3)
N46 0.037(3) 0.020(3) 0.032(3) -0.006(2) -0.003(2) 0.000(2)
N47 0.042(3) 0.033(3) 0.026(3) 0.005(2) -0.003(2) 0.000(3)
N48 0.039(3) 0.038(4) 0.031(3) 0.006(3) 0.002(3) 0.003(3)
N49 0.034(3) 0.033(3) 0.033(3) 0.006(3) 0.003(3) 0.000(3)
N50 0.047(4) 0.036(4) 0.030(3) 0.007(2) -0.004(3) 0.001(3)
N51 0.029(3) 0.061(5) 0.045(4) -0.005(3) 0.004(3) 0.008(3)
N52 0.029(3) 0.055(4) 0.040(4) 0.001(3) 0.002(3) -0.001(3)
N53 0.041(5) 0.087(8) 0.085(7) -0.008(6) 0.017(5) -0.005(5)
N54 0.043(4) 0.047(4) 0.036(4) 0.001(3) 0.004(3) 0.001(3)
N55 0.065(6) 0.087(8) 0.061(6) 0.027(6) -0.007(5) 0.001(5)
N56 0.086(6) 0.035(4) 0.032(4) 0.016(3) 0.009(3) 0.020(4)
C1 0.034(4) 0.033(4) 0.023(3) -0.005(3) 0.005(3) 0.002(3)
C2 0.030(3) 0.023(3) 0.027(3) 0.001(3) -0.004(3) -0.001(3)
C3 0.027(3) 0.029(4) 0.033(4) -0.001(3) 0.002(3) 0.005(3)
C4 0.030(4) 0.025(4) 0.041(4) -0.002(3) 0.004(3) 0.002(3)
C5 0.092(8) 0.036(6) 0.113(10) 0.027(6) 0.038(8) 0.014(5)
C6 0.048(4) 0.018(3) 0.025(3) -0.004(3) 0.009(3) -0.004(3)
C7 0.038(4) 0.021(3) 0.022(3) -0.001(2) 0.000(3) -0.004(3)
C8 0.029(3) 0.017(3) 0.034(3) 0.000(3) 0.005(3) -0.001(2)
C9 0.041(4) 0.022(3) 0.034(4) 0.002(3) 0.004(3) -0.005(3)
C10 0.143(13) 0.025(5) 0.079(8) 0.008(5) -0.014(8) -0.005(6)
C11 0.016(3) 0.021(4) 0.057(5) 0.004(3) 0.004(3) 0.004(3)
C12 0.032(3) 0.019(3) 0.043(4) 0.000(3) 0.006(3) -0.002(3)
C13 0.027(3) 0.028(3) 0.045(4) -0.003(3) 0.005(3) -0.001(3)
C14 0.026(4) 0.027(4) 0.052(5) -0.002(3) 0.005(3) -0.003(3)
C15 0.032(4) 0.025(4) 0.066(5) -0.002(4) 0.012(4) 0.005(3)
C16 0.044(4) 0.033(4) 0.049(5) 0.006(3) 0.011(4) -0.008(3)
C17 0.038(4) 0.024(3) 0.026(3) -0.004(3) 0.012(3) 0.006(3)
C18 0.042(4) 0.022(3) 0.038(4) 0.003(3) 0.020(3) 0.002(3)
C19 0.053(4) 0.027(4) 0.026(3) 0.002(3) 0.016(3) 0.005(3)
C20 0.046(4) 0.031(4) 0.027(3) 0.005(3) 0.013(3) 0.003(3)
C21 0.038(4) 0.026(4) 0.031(4) 0.000(3) -0.002(3) -0.002(3)
C22 0.056(5) 0.030(4) 0.031(4) -0.001(3) 0.000(3) -0.002(3)
C23 0.025(3) 0.028(4) 0.034(4) -0.010(3) -0.002(3) -0.005(3)
C24 0.045(4) 0.028(4) 0.035(4) -0.002(3) -0.004(3) -0.001(3)
C25 0.039(4) 0.024(4) 0.046(4) -0.007(3) -0.011(3) -0.002(3)
C26 0.044(4) 0.025(4) 0.037(4) 0.001(3) -0.006(3) 0.005(3)
C27 0.027(3) 0.027(4) 0.050(4) -0.010(3) 0.006(3) -0.009(3)
C28 0.039(4) 0.022(4) 0.052(5) -0.003(3) -0.008(3) 0.002(3)
C29 0.017(3) 0.032(4) 0.052(5) -0.013(3) 0.000(3) -0.004(3)
C30 0.028(3) 0.027(3) 0.049(4) -0.007(3) -0.003(3) 0.006(3)
C31 0.019(3) 0.029(4) 0.052(4) -0.004(3) -0.003(3) 0.005(3)
C32 0.024(3) 0.029(4) 0.050(4) -0.008(3) -0.001(3) 0.008(3)
C33 0.035(4) 0.036(4) 0.049(5) -0.005(4) 0.009(3) -0.005(3)
C34 0.033(4) 0.027(4) 0.054(5) -0.015(3) 0.002(3) 0.007(3)
C35 0.040(4) 0.046(5) 0.028(4) -0.012(3) 0.012(3) 0.009(4)
C36 0.038(4) 0.034(4) 0.033(4) -0.011(3) 0.017(3) -0.007(3)
C37 0.035(4) 0.035(4) 0.032(4) -0.012(3) 0.009(3) 0.000(3)
C38 0.026(3) 0.034(4) 0.030(3) -0.009(3) 0.002(3) 0.007(3)
C39 0.039(4) 0.037(4) 0.022(3) 0.008(3) -0.004(3) 0.002(3)
C40 0.036(4) 0.028(4) 0.030(3) -0.008(3) -0.004(3) 0.001(3)
C41 0.036(4) 0.025(4) 0.031(3) 0.007(3) -0.004(3) 0.004(3)
C42 0.030(3) 0.038(4) 0.025(3) -0.003(3) -0.006(3) -0.005(3)
C43 0.026(3) 0.026(4) 0.039(4) 0.003(3) -0.006(3) 0.001(3)
C44 0.030(3) 0.033(4) 0.028(3) -0.005(3) -0.004(3) -0.002(3)
C45 0.038(4) 0.029(4) 0.041(4) 0.010(3) -0.003(3) 0.004(3)
C46 0.029(3) 0.014(3) 0.063(5) -0.002(3) -0.001(3) 0.001(3)
C47 0.031(4) 0.019(3) 0.037(4) 0.003(3) 0.001(3) 0.002(3)
C48 0.029(3) 0.021(4) 0.047(4) 0.005(3) 0.003(3) 0.000(3)
C49 0.028(3) 0.020(3) 0.041(4) 0.006(3) -0.001(3) 0.005(3)
C50 0.030(4) 0.036(4) 0.034(4) 0.008(3) 0.005(3) 0.003(3)
C51 0.038(4) 0.022(3) 0.040(4) 0.004(3) -0.002(3) 0.004(3)
C52 0.035(4) 0.028(4) 0.045(4) -0.001(3) 0.004(3) -0.005(3)
C53 0.034(3) 0.031(4) 0.023(3) -0.002(3) -0.005(3) -0.002(3)
C54 0.036(4) 0.027(4) 0.035(4) -0.003(3) -0.007(3) 0.006(3)
C55 0.029(3) 0.033(4) 0.035(4) -0.008(3) -0.004(3) 0.001(3)
C56 0.030(4) 0.030(4) 0.047(4) -0.004(3) -0.003(3) 0.000(3)
C57 0.035(3) 0.040(4) 0.024(3) 0.002(3) -0.005(2) 0.001(3)
C58 0.036(4) 0.024(4) 0.061(5) -0.010(3) -0.004(3) 0.001(3)
C59 0.041(4) 0.031(4) 0.024(3) 0.001(3) 0.004(3) -0.002(3)
C60 0.038(4) 0.032(4) 0.038(4) -0.008(3) 0.008(3) -0.001(3)
C61 0.037(4) 0.038(4) 0.033(4) -0.004(3) 0.009(3) 0.003(3)
C62 0.035(4) 0.031(4) 0.046(4) -0.008(3) 0.002(3) 0.014(3)
C63 0.032(4) 0.040(4) 0.042(4) 0.001(3) 0.008(3) -0.002(3)
C64 0.042(4) 0.037(4) 0.044(4) -0.011(3) -0.003(3) 0.013(3)
C65 0.019(3) 0.028(4) 0.051(5) -0.003(3) 0.001(3) -0.004(3)
C66 0.030(3) 0.034(4) 0.045(4) -0.003(3) 0.003(3) 0.011(3)
C67 0.034(3) 0.031(4) 0.040(3) -0.005(4) -0.004(3) 0.008(4)
C68 0.055(5) 0.041(5) 0.038(4) -0.009(4) -0.008(4) 0.007(4)
C69 0.036(4) 0.025(4) 0.051(5) -0.010(3) 0.001(3) -0.008(3)
C70 0.039(4) 0.021(4) 0.051(5) -0.001(3) -0.004(3) 0.008(3)
C71 0.031(3) 0.031(4) 0.027(3) -0.009(3) -0.011(3) -0.002(3)
C72 0.035(4) 0.029(4) 0.032(4) -0.004(3) -0.013(3) 0.004(3)
C73 0.044(4) 0.030(4) 0.022(3) -0.006(3) -0.001(3) 0.006(3)
C74 0.050(4) 0.034(4) 0.028(4) -0.001(3) -0.010(3) 0.002(3)
C75 0.051(5) 0.026(4) 0.034(4) -0.010(3) 0.006(3) 0.004(3)
C76 0.044(4) 0.046(5) 0.038(4) 0.015(4) -0.007(3) 0.004(4)
C77 0.030(3) 0.035(4) 0.035(4) -0.004(3) 0.005(3) 0.008(3)
C78 0.047(4) 0.036(4) 0.020(3) 0.001(3) 0.008(3) 0.002(3)
C79 0.041(4) 0.040(4) 0.025(3) 0.002(3) 0.012(3) 0.006(3)
C80 0.041(4) 0.027(4) 0.037(4) 0.016(3) 0.012(3) 0.005(3)
C81 0.040(4) 0.026(4) 0.033(4) -0.001(3) 0.006(3) 0.004(3)
C82 0.045(4) 0.036(4) 0.033(4) 0.010(3) 0.007(3) 0.003(3)

loop_
_atom_type_symbol
_atom_type_description
_atom_type_scat_dispersion_real
_atom_type_scat_dispersion_imag
_atom_type_scat_source
C C 0.0033 0.0016 'International Tables Vol C Tables 4.2.6.8 and 6.1.1.4'
H H 0.0000 0.0000 'International Tables Vol C Tables 4.2.6.8 and 6.1.1.4'
N N 0.0061 0.0033 'International Tables Vol C Tables 4.2.6.8 and 6.1.1.4'
O O 0.0106 0.0060 'International Tables Vol C Tables 4.2.6.8 and 6.1.1.4'
S S 0.1246 0.1234 'International Tables Vol C Tables 4.2.6.8 and 6.1.1.4'
Yb Yb -0.3850 5.5486 'International Tables Vol C Tables 4.2.6.8 and 6.1.1.4'

loop_
_geom_angle_atom_site_label_1
_geom_angle_atom_site_label_2
_geom_angle_atom_site_label_3
_geom_angle
O1 Yb1 O7 77.8(2)
O1 Yb1 O5 76.27(19)
O7 Yb1 O5 144.4(2)
O1 Yb1 O4 119.1(2)
O7 Yb1 O4 143.3(3)
O5 Yb1 O4 71.8(2)
O1 Yb1 O6 79.08(18)
O7 Yb1 O6 75.0(2)
O5 Yb1 O6 76.4(2)
O4 Yb1 O6 137.1(2)
O1 Yb1 O3 68.7(2)
O7 Yb1 O3 80.8(3)
O5 Yb1 O3 111.4(3)
O4 Yb1 O3 76.8(3)
O6 Yb1 O3 143.0(2)
O1 Yb1 O9 147.82(19)
O7 Yb1 O9 107.3(2)
O5 Yb1 O9 83.3(2)
O4 Yb1 O9 76.3(2)
O6 Yb1 O9 72.04(18)
O3 Yb1 O9 143.0(2)
O1 Yb1 O8 137.5(2)
O7 Yb1 O8 72.5(2)
O5 Yb1 O8 141.7(2)
O4 Yb1 O8 74.3(2)
O6 Yb1 O8 120.1(2)
O3 Yb1 O8 77.0(3)
O9 Yb1 O8 71.7(2)
O15 Yb2 O18 73.1(4)
O15 Yb2 O10 73.8(3)
O18 Yb2 O10 144.8(2)
O15 Yb2 O12 149.4(4)
O18 Yb2 O12 137.4(2)
O10 Yb2 O12 76.8(2)
O15 Yb2 O17 118.1(4)
O18 Yb2 O17 76.2(3)
O10 Yb2 O17 131.4(2)
O12 Yb2 O17 76.3(3)
O15 Yb2 O14 83.8(4)
O18 Yb2 O14 89.6(3)
O10 Yb2 O14 75.1(3)
O12 Yb2 O14 96.9(4)
O17 Yb2 O14 147.9(3)
O15 Yb2 O13 139.1(4)
O18 Yb2 O13 72.8(3)
O10 Yb2 O13 129.7(3)
O12 Yb2 O13 68.8(3)
O17 Yb2 O13 74.3(3)
O14 Yb2 O13 74.0(3)
O15 Yb2 O16 78.4(4)
O18 Yb2 O16 114.6(3)
O10 Yb2 O16 69.6(3)
O12 Yb2 O16 83.5(4)
O17 Yb2 O16 67.8(3)
O14 Yb2 O16 143.6(3)
O13 Yb2 O16 137.3(3)
C5 S1 C4 100.3(4)
C9 S2 C10 99.4(5)
C1 O1 Yb1 138.7(5)
Yb1 O4 H4A 123.2
Yb1 O4 H4B 133.1
H4A O4 H4B 99.9
Yb1 O5 H5A 122.9
Yb1 O5 H5B 128.6
H5A O5 H5B 98.5
Yb1 O9 H9A 118.4
Yb1 O9 H9B 111.7
H9A O9 H9B 124.1
C6 O10 Yb2 136.5(5)
Yb2 O12 H12A 110.7
Yb2 O12 H12B 138.4
H12A O12 H12B 102.9
C2 N1 H1A 132.9
C2 N1 H1B 106.4
H1A N1 H1B 94.1
C2 N1 H1C 110.8
H1A N1 H1C 107.5
H1B N1 H1C 98.0
C7 N2 H2A 112.8
C7 N2 H2B 96.2
H2A N2 H2B 121.4
C7 N2 H2C 97.5
H2A N2 H2C 109.5
H2B N2 H2C 115.9
C11 N3 C45 123.5(6)
C11 N3 C12 113.2(6)
C45 N3 C12 122.8(6)
C11 N4 C13 111.2(7)
C11 N4 C15 122.6(7)
C13 N4 C15 124.3(6)
C14 N5 C16 124.0(7)
C14 N5 C13 113.6(7)
C16 N5 C13 121.8(7)
C14 N6 C12 111.9(7)
C14 N6 C46 121.9(7)
C12 N6 C46 123.7(7)
C17 N7 C18 112.7(7)
C17 N7 C15 123.7(7)
C18 N7 C15 123.5(7)
C17 N8 C21 123.8(7)
C17 N8 C19 110.6(6)
C21 N8 C19 124.6(7)
C20 N9 C22 124.0(7)
C20 N9 C19 111.9(6)
C22 N9 C19 123.6(7)
C20 N10 C16 121.6(7)
C20 N10 C18 111.6(7)
C16 N10 C18 124.1(7)
C23 N11 C21 121.8(6)
C23 N11 C24 111.2(6)
C21 N11 C24 122.3(6)
C23 N12 C27 122.6(7)
C23 N12 C25 112.2(6)
C27 N12 C25 124.4(7)
C26 N13 C25 111.8(7)
C26 N13 C28 122.4(6)
C25 N13 C28 123.4(6)
C26 N14 C22 125.6(7)
C26 N14 C24 111.6(6)
C22 N14 C24 122.8(7)
C29 N15 C27 122.6(7)
C29 N15 C30 112.1(6)
C27 N15 C30 124.3(7)
C29 N16 C33 122.7(7)
C29 N16 C31 111.1(7)
C33 N16 C31 126.2(6)
C32 N17 C31 112.1(7)
C32 N17 C34 122.8(7)
C31 N17 C34 123.5(7)
C32 N18 C28 123.2(7)
C32 N18 C30 112.5(7)
C28 N18 C30 123.5(7)
C35 N19 C36 112.0(7)
C35 N19 C33 120.4(7)
C36 N19 C33 124.8(6)
C35 N20 C39 123.3(7)
C35 N20 C37 112.5(6)
C39 N20 C37 124.0(7)
C38 N21 C40 121.4(7)
C38 N21 C37 113.0(6)
C40 N21 C37 123.3(6)
C38 N22 C34 123.4(7)
C38 N22 C36 111.7(6)
C34 N22 C36 124.9(7)
C41 N23 C42 112.3(6)
C41 N23 C39 122.2(7)
C42 N23 C39 123.6(6)
C41 N24 C43 112.7(6)
C41 N24 C45 120.3(7)
C43 N24 C45 122.3(6)
C44 N25 C46 124.7(6)
C44 N25 C43 112.1(6)
C46 N25 C43 123.1(6)
C44 N26 C42 112.0(6)
C44 N26 C40 123.0(6)
C42 N26 C40 124.0(6)
C47 N27 C81 122.1(6)
C47 N27 C48 111.0(6)
C81 N27 C48 122.7(6)
C47 N28 C51 122.3(6)
C47 N28 C49 111.5(6)
C51 N28 C49 125.8(6)
C50 N29 C52 123.2(7)
C50 N29 C49 110.6(6)
C52 N29 C49 122.5(7)
C50 N30 C48 112.5(6)
C50 N30 C82 124.5(7)
C48 N30 C82 123.0(7)
C53 N31 C51 122.8(7)
C53 N31 C54 112.2(6)
C51 N31 C54 122.1(6)
C53 N32 C57 122.7(6)
C53 N32 C55 111.0(6)
C57 N32 C55 125.8(6)
C56 N33 C58 122.7(7)
C56 N33 C55 111.5(6)
C58 N33 C55 123.9(6)
C56 N34 C52 122.3(6)
C56 N34 C54 111.5(6)
C52 N34 C54 125.0(6)
C59 N35 C60 112.8(6)
C59 N35 C57 122.2(7)
C60 N35 C57 121.7(6)
C59 N36 C63 122.9(6)
C59 N36 C61 112.1(6)
C63 N36 C61 124.3(6)
C62 N37 C64 122.8(7)
C62 N37 C61 111.6(7)
C64 N37 C61 125.2(7)
C62 N38 C58 124.1(7)
C62 N38 C60 111.8(7)
C58 N38 C60 123.6(7)
C65 N39 C66 113.3(6)
C65 N39 C63 121.7(7)
C66 N39 C63 123.2(6)
C65 N40 C67 114.1(6)
C65 N40 C69 124.6(7)
C67 N40 C69 121.2(7)
C68 N41 C67 112.8(7)
C68 N41 C70 121.0(7)
C67 N41 C70 122.3(6)
C68 N42 C66 113.7(7)
C68 N42 C64 122.0(7)
C66 N42 C64 123.9(7)
C71 N43 C69 123.3(7)
C71 N43 C72 112.0(6)
C69 N43 C72 123.0(6)
C71 N44 C75 124.4(7)
C71 N44 C73 110.2(6)
C75 N44 C73 124.1(6)
C74 N45 C73 112.9(7)
C74 N45 C76 122.1(7)
C73 N45 C76 124.1(7)
C74 N46 C70 123.0(6)
C74 N46 C72 112.4(7)
C70 N46 C72 124.0(7)
C77 N47 C75 126.0(7)
C77 N47 C78 112.4(6)
C75 N47 C78 121.1(6)
C77 N48 C79 112.2(7)
C77 N48 C81 124.8(7)
C79 N48 C81 122.6(7)
C80 N49 C79 111.3(7)
C80 N49 C82 121.3(7)
C79 N49 C82 125.6(7)
C80 N50 C78 113.0(7)
C80 N50 C76 122.7(7)
C78 N50 C76 123.2(7)
O43 N51 O45 115.8(10)
O43 N51 O44 116.3(10)
O45 N51 O44 126.6(11)
O48 N52 O47 119.3(7)
O48 N52 O46 120.5(8)
O47 N52 O46 119.9(7)
O49 N53 O51 124.1(13)
O49 N53 O50 119.1(13)
O51 N53 O50 116.8(12)
O52 N54 O53 121.2(8)
O52 N54 O54 118.2(9)
O53 N54 O54 119.1(9)
O55 N55 O56 147.1(19)
O55 N55 O57 105.5(15)
O56 N55 O57 104.4(15)
O58 N56 O59 127.3(11)
O58 N56 O60 116.0(11)
O59 N56 O60 116.6(9)
O2 C1 O1 126.5(7)
O2 C1 C2 118.1(6)
O1 C1 C2 115.3(6)
N1 C2 C3 110.3(6)
N1 C2 C1 107.9(5)
C3 C2 C1 115.4(6)
N1 C2 H2 107.7
C3 C2 H2 107.7
C1 C2 H2 107.7
C4 C3 C2 114.7(6)
C4 C3 H3C 108.6
C2 C3 H3C 108.6
C4 C3 H3D 108.6
C2 C3 H3D 108.6
H3C C3 H3D 107.6
C3 C4 S1 111.9(5)
C3 C4 H4C 109.2
S1 C4 H4C 109.2
C3 C4 H4D 109.2
S1 C4 H4D 109.2
H4C C4 H4D 107.9
S1 C5 H5C 109.5
S1 C5 H5D 109.5
H5C C5 H5D 109.5
S1 C5 H5E 109.5
H5C C5 H5E 109.5
H5D C5 H5E 109.5
O11 C6 O10 127.6(7)
O11 C6 C7 116.3(7)
O10 C6 C7 116.1(6)
N2 C7 C8 111.6(5)
N2 C7 C6 106.9(6)
C8 C7 C6 112.6(6)
N2 C7 H7 108.5
C8 C7 H7 108.5
C6 C7 H7 108.5
C7 C8 C9 113.1(6)
C7 C8 H8C 109.0
C9 C8 H8C 109.0
C7 C8 H8D 109.0
C9 C8 H8D 109.0
H8C C8 H8D 107.8
C8 C9 S2 110.6(5)
C8 C9 H9C 109.5
S2 C9 H9C 109.5
C8 C9 H9D 109.5
S2 C9 H9D 109.5
H9C C9 H9D 108.1
S2 C10 H10A 109.5
S2 C10 H10B 109.5
H10A C10 H10B 109.5
S2 C10 H10C 109.5
H10A C10 H10C 109.5
H10B C10 H10C 109.5
O19 C11 N3 125.7(8)
O19 C11 N4 125.7(8)
N3 C11 N4 108.6(6)
N6 C12 N3 114.5(6)
N6 C12 C13 103.9(6)
N3 C12 C13 101.1(6)
N6 C12 H12 112.2
N3 C12 H12 112.2
C13 C12 H12 112.2
N4 C13 N5 115.2(6)
N4 C13 C12 105.2(6)
N5 C13 C12 102.3(6)
N4 C13 H13 111.2
N5 C13 H13 111.2
C12 C13 H13 111.2
O20 C14 N5 127.0(9)
O20 C14 N6 125.0(8)
N5 C14 N6 107.9(7)
N7 C15 N4 114.7(6)
N7 C15 H15A 108.6
N4 C15 H15A 108.6
N7 C15 H15B 108.6
N4 C15 H15B 108.6
H15A C15 H15B 107.6
N10 C16 N5 113.5(6)
N10 C16 H16A 108.9
N5 C16 H16A 108.9
N10 C16 H16B 108.9
N5 C16 H16B 108.9
H16A C16 H16B 107.7
O21 C17 N7 125.6(7)
O21 C17 N8 126.4(7)
N7 C17 N8 107.9(6)
N7 C18 N10 116.4(6)
N7 C18 C19 103.4(6)
N10 C18 C19 103.6(6)
N7 C18 H18 111.0
N10 C18 H18 111.0
C19 C18 H18 111.0
N8 C19 N9 115.0(6)
N8 C19 C18 104.7(6)
N9 C19 C18 103.4(6)
N8 C19 H19 111.1
N9 C19 H19 111.1
C18 C19 H19 111.1
O22 C20 N9 125.3(8)
O22 C20 N10 125.7(8)
N9 C20 N10 108.9(7)
N8 C21 N11 114.5(6)
N8 C21 H21A 108.6
N11 C21 H21A 108.6
N8 C21 H21B 108.6
N11 C21 H21B 108.6
H21A C21 H21B 107.6
N9 C22 N14 114.4(6)
N9 C22 H22A 108.7
N14 C22 H22A 108.7
N9 C22 H22B 108.7
N14 C22 H22B 108.7
H22A C22 H22B 107.6
O23 C23 N12 126.8(7)
O23 C23 N11 125.5(7)
N12 C23 N11 107.7(6)
N11 C24 N14 115.8(6)
N11 C24 C25 104.5(6)
N14 C24 C25 103.3(6)
N11 C24 H24 110.9
N14 C24 H24 110.9
C25 C24 H24 110.9
N13 C25 N12 114.8(6)
N13 C25 C24 103.3(6)
N12 C25 C24 103.3(6)
N13 C25 H25 111.6
N12 C25 H25 111.6
C24 C25 H25 111.6
O24 C26 N13 124.8(7)
O24 C26 N14 126.2(8)
N13 C26 N14 109.0(7)
N15 C27 N12 113.2(6)
N15 C27 H27A 108.9
N12 C27 H27A 108.9
N15 C27 H27B 108.9
N12 C27 H27B 108.9
H27A C27 H27B 107.7
N18 C28 N13 114.1(6)
N18 C28 H28A 108.7
N13 C28 H28A 108.7
N18 C28 H28B 108.7
N13 C28 H28B 108.7
H28A C28 H28B 107.6
O25 C29 N15 127.5(7)
O25 C29 N16 123.6(8)
N15 C29 N16 108.9(7)
N18 C30 N15 113.9(6)
N18 C30 C31 103.0(6)
N15 C30 C31 103.6(6)
N18 C30 H30 111.9
N15 C30 H30 111.9
C31 C30 H30 111.9
N17 C31 N16 114.0(6)
N17 C31 C30 104.2(6)
N16 C31 C30 104.2(6)
N17 C31 H31 111.3
N16 C31 H31 111.3
C30 C31 H31 111.3
O26 C32 N17 126.3(7)
O26 C32 N18 125.3(8)
N17 C32 N18 108.1(7)
N16 C33 N19 112.7(6)
N16 C33 H33A 109.1
N19 C33 H33A 109.1
N16 C33 H33B 109.1
N19 C33 H33B 109.1
H33A C33 H33B 107.8
N22 C34 N17 114.3(6)
N22 C34 H34A 108.7
N17 C34 H34A 108.7
N22 C34 H34B 108.7
N17 C34 H34B 108.7
H34A C34 H34B 107.6
O27 C35 N19 127.1(8)
O27 C35 N20 124.4(8)
N19 C35 N20 108.4(7)
N19 C36 N22 114.7(6)
N19 C36 C37 104.6(6)
N22 C36 C37 103.4(6)
N19 C36 H36 111.2
N22 C36 H36 111.2
C37 C36 H36 111.2
N20 C37 N21 115.4(6)
N20 C37 C36 102.2(6)
N21 C37 C36 102.9(6)
N20 C37 H37 111.9
N21 C37 H37 111.9
C36 C37 H37 111.9
O28 C38 N21 126.5(7)
O28 C38 N22 124.6(7)
N21 C38 N22 108.7(7)
N23 C39 N20 114.2(6)
N23 C39 H39A 108.7
N20 C39 H39A 108.7
N23 C39 H39B 108.7
N20 C39 H39B 108.7
H39A C39 H39B 107.6
N21 C40 N26 113.4(6)
N21 C40 H40A 108.9
N26 C40 H40A 108.9
N21 C40 H40B 108.9
N26 C40 H40B 108.9
H40A C40 H40B 107.7
O29 C41 N24 126.1(7)
O29 C41 N23 126.2(7)
N24 C41 N23 107.6(6)
N23 C42 N26 114.3(6)
N23 C42 C43 103.4(6)
N26 C42 C43 103.1(6)
N23 C42 H42 111.8
N26 C42 H42 111.8
C43 C42 H42 111.8
N24 C43 N25 114.2(6)
N24 C43 C42 103.5(6)
N25 C43 C42 103.3(5)
N24 C43 H43 111.7
N25 C43 H43 111.7
C42 C43 H43 111.7
O30 C44 N25 123.8(7)
O30 C44 N26 126.9(7)
N25 C44 N26 109.3(6)
N3 C45 N24 112.6(6)
N3 C45 H45A 109.1
N24 C45 H45A 109.1
N3 C45 H45B 109.1
N24 C45 H45B 109.1
H45A C45 H45B 107.8
N25 C46 N6 113.3(6)
N25 C46 H46A 108.9
N6 C46 H46A 108.9
N25 C46 H46B 108.9
N6 C46 H46B 108.9
H46A C46 H46B 107.7
O31 C47 N28 125.9(7)
O31 C47 N27 125.1(7)
N28 C47 N27 109.0(6)
N27 C48 N30 114.1(6)
N27 C48 C49 103.4(6)
N30 C48 C49 103.2(6)
N27 C48 H48 111.9
N30 C48 H48 111.9
C49 C48 H48 111.9
N28 C49 N29 112.9(6)
N28 C49 C48 104.1(6)
N29 C49 C48 103.4(6)
N28 C49 H49 112.0
N29 C49 H49 112.0
C48 C49 H49 112.0
O32 C50 N30 124.0(7)
O32 C50 N29 126.4(8)
N30 C50 N29 109.5(7)
N28 C51 N31 113.1(6)
N28 C51 H51A 109.0
N31 C51 H51A 109.0
N28 C51 H51B 109.0
N31 C51 H51B 109.0
H51A C51 H51B 107.8
N34 C52 N29 112.8(6)
N34 C52 H52A 109.0
N29 C52 H52A 109.0
N34 C52 H52B 109.0
N29 C52 H52B 109.0
H52A C52 H52B 107.8
O33 C53 N31 125.7(7)
O33 C53 N32 124.9(7)
N31 C53 N32 109.4(6)
N34 C54 N31 113.4(6)
N34 C54 C55 103.9(6)
N31 C54 C55 101.4(6)
N34 C54 H54 112.4
N31 C54 H54 112.4
C55 C54 H54 112.4
N32 C55 N33 115.6(6)
N32 C55 C54 105.1(6)
N33 C55 C54 103.5(6)
N32 C55 H55 110.8
N33 C55 H55 110.8
C54 C55 H55 110.8
O34 C56 N33 127.1(7)
O34 C56 N34 123.8(7)
N33 C56 N34 109.1(7)
N32 C57 N35 113.2(6)
N32 C57 H57A 108.9
N35 C57 H57A 108.9
N32 C57 H57B 108.9
N35 C57 H57B 108.9
H57A C57 H57B 107.7
N38 C58 N33 113.9(6)
N38 C58 H58A 108.8
N33 C58 H58A 108.8
N38 C58 H58B 108.8
N33 C58 H58B 108.8
H58A C58 H58B 107.7
O35 C59 N36 126.8(7)
O35 C59 N35 125.1(7)
N36 C59 N35 108.0(6)
N35 C60 N38 114.9(6)
N35 C60 C61 103.4(6)
N38 C60 C61 102.4(7)
N35 C60 H60 111.8
N38 C60 H60 111.8
C61 C60 H60 111.8
N37 C61 N36 115.3(6)
N37 C61 C60 104.0(6)
N36 C61 C60 103.0(6)
N37 C61 H61 111.3
N36 C61 H61 111.3
C60 C61 H61 111.3
O36 C62 N38 125.8(8)
O36 C62 N37 123.9(8)
N38 C62 N37 110.2(7)
N36 C63 N39 113.1(6)
N36 C63 H63A 109.0
N39 C63 H63A 109.0
N36 C63 H63B 109.0
N39 C63 H63B 109.0
H63A C63 H63B 107.8
N37 C64 N42 113.1(6)
N37 C64 H64A 109.0
N42 C64 H64A 109.0
N37 C64 H64B 109.0
N42 C64 H64B 109.0
H64A C64 H64B 107.8
O37 C65 N39 126.5(8)
O37 C65 N40 125.8(7)
N39 C65 N40 107.5(7)
N42 C66 N39 115.3(7)
N42 C66 C67 103.4(6)
N39 C66 C67 102.9(6)
N42 C66 H66 111.5
N39 C66 H66 111.5
C67 C66 H66 111.5
N40 C67 N41 115.6(6)
N40 C67 C66 101.8(6)
N41 C67 C66 102.6(6)
N40 C67 H67 112.0
N41 C67 H67 112.0
C66 C67 H67 112.0
O38 C68 N42 126.6(8)
O38 C68 N41 126.5(8)
N42 C68 N41 106.8(8)
N43 C69 N40 114.6(6)
N43 C69 H69A 108.6
N40 C69 H69A 108.6
N43 C69 H69B 108.6
N40 C69 H69B 108.6
H69A C69 H69B 107.6
N46 C70 N41 112.1(6)
N46 C70 H70A 109.2
N41 C70 H70A 109.2
N46 C70 H70B 109.2
N41 C70 H70B 109.2
H70A C70 H70B 107.9
O39 C71 N43 126.2(7)
O39 C71 N44 124.4(7)
N43 C71 N44 109.3(6)
N46 C72 N43 115.4(6)
N46 C72 C73 103.7(6)
N43 C72 C73 103.0(6)
N46 C72 H72 111.4
N43 C72 H72 111.4
C73 C72 H72 111.4
N45 C73 N44 113.9(6)
N45 C73 C72 103.5(6)
N44 C73 C72 105.3(6)
N45 C73 H73 111.2
N44 C73 H73 111.2
C72 C73 H73 111.2
O40 C74 N46 124.8(8)
O40 C74 N45 127.8(8)
N46 C74 N45 107.4(7)
N44 C75 N47 115.3(6)
N44 C75 H75A 108.5
N47 C75 H75A 108.5
N44 C75 H75B 108.5
N47 C75 H75B 108.5
H75A C75 H75B 107.5
N50 C76 N45 113.2(6)
N50 C76 H76A 108.9
N45 C76 H76A 108.9
N50 C76 H76B 108.9
N45 C76 H76B 108.9
H76A C76 H76B 107.8
O41 C77 N47 124.2(7)
O41 C77 N48 126.2(7)
N47 C77 N48 109.6(7)
N50 C78 N47 116.1(6)
N50 C78 C79 103.0(6)
N47 C78 C79 101.8(6)
N50 C78 H78 111.7
N47 C78 H78 111.7
C79 C78 H78 111.7
N49 C79 N48 114.3(6)
N49 C79 C78 103.4(6)
N48 C79 C78 103.7(6)
N49 C79 H79 111.6
N48 C79 H79 111.6
C78 C79 H79 111.6
O42 C80 N50 127.5(8)
O42 C80 N49 123.4(8)
N50 C80 N49 109.0(7)
N27 C81 N48 114.2(6)
N27 C81 H81A 108.7
N48 C81 H81A 108.7
N27 C81 H81B 108.7
N48 C81 H81B 108.7
H81A C81 H81B 107.6
N49 C82 N30 114.2(6)
N49 C82 H82A 108.7
N30 C82 H82A 108.7
N49 C82 H82B 108.7
N30 C82 H82B 108.7
H82A C82 H82B 107.6

loop_
_geom_bond_atom_site_label_1
_geom_bond_atom_site_label_2
_geom_bond_distance
Yb1 O1 2.273(5)
Yb1 O7 2.282(6)
Yb1 O5 2.314(6)
Yb1 O4 2.314(6)
Yb1 O6 2.315(5)
Yb1 O3 2.332(6)
Yb1 O9 2.346(5)
Yb1 O8 2.405(6)
Yb2 O15 2.218(12)
Yb2 O18 2.254(8)
Yb2 O10 2.275(5)
Yb2 O12 2.282(7)
Yb2 O17 2.285(7)
Yb2 O14 2.305(9)
Yb2 O13 2.419(7)
Yb2 O16 2.526(12)
S1 C5 1.770(11)
S1 C4 1.802(7)
S2 C9 1.785(8)
S2 C10 1.807(11)
O1 C1 1.251(9)
O2 C1 1.234(9)
O4 H4A 0.7923
O4 H4B 0.8746
O5 H5A 0.9006
O5 H5B 0.9230
O9 H9A 0.9245
O9 H9B 0.9772
O10 C6 1.248(10)
O11 C6 1.226(10)
O12 H12A 0.9866
O12 H12B 0.8721
O19 C11 1.218(9)
O20 C14 1.202(10)
O21 C17 1.224(9)
O22 C20 1.233(10)
O23 C23 1.224(9)
O24 C26 1.244(10)
O25 C29 1.234(10)
O26 C32 1.248(10)
O27 C35 1.253(10)
O28 C38 1.210(10)
O29 C41 1.214(9)
O30 C44 1.240(9)
O31 C47 1.223(10)
O32 C50 1.228(10)
O33 C53 1.247(9)
O34 C56 1.217(10)
O35 C59 1.227(10)
O36 C62 1.234(11)
O37 C65 1.221(9)
O38 C68 1.194(11)
O39 C71 1.230(9)
O40 C74 1.226(10)
O41 C77 1.240(10)
O42 C80 1.238(10)
O43 N51 1.179(12)
O44 N51 1.252(15)
O45 N51 1.222(12)
O46 N52 1.271(11)
O47 N52 1.235(9)
O48 N52 1.204(10)
O49 N53 1.178(14)
O50 N53 1.325(14)
O51 N53 1.219(14)
O52 N54 1.228(10)
O53 N54 1.237(9)
O54 N54 1.262(10)
O55 N55 1.149(19)
O56 N55 1.182(19)
O57 N55 1.218(18)
O58 N56 1.136(16)
O59 N56 1.192(11)
O60 N56 1.214(12)
N1 C2 1.516(9)
N1 H1A 0.8423
N1 H1B 0.9695
N1 H1C 0.8247
N2 C7 1.472(10)
N2 H2A 0.7456
N2 H2B 0.8111
N2 H2C 0.7754
N3 C11 1.371(10)
N3 C45 1.436(10)
N3 C12 1.456(9)
N4 C11 1.375(11)
N4 C13 1.436(10)
N4 C15 1.446(11)
N5 C14 1.357(11)
N5 C16 1.443(11)
N5 C13 1.461(11)
N6 C14 1.401(11)
N6 C12 1.444(10)
N6 C46 1.447(11)
N7 C17 1.379(10)
N7 C18 1.429(10)
N7 C15 1.433(11)
N8 C17 1.385(10)
N8 C21 1.427(10)
N8 C19 1.450(10)
N9 C20 1.348(11)
N9 C22 1.436(11)
N9 C19 1.463(10)
N10 C20 1.372(11)
N10 C16 1.443(11)
N10 C18 1.450(10)
N11 C23 1.389(10)
N11 C21 1.436(10)
N11 C24 1.453(10)
N12 C23 1.379(10)
N12 C27 1.441(10)
N12 C25 1.463(11)
N13 C26 1.353(11)
N13 C25 1.445(10)
N13 C28 1.468(10)
N14 C26 1.354(10)
N14 C22 1.446(11)
N14 C24 1.456(10)
N15 C29 1.355(11)
N15 C27 1.440(10)
N15 C30 1.472(10)
N16 C29 1.386(10)
N16 C33 1.440(11)
N16 C31 1.465(10)
N17 C32 1.346(11)
N17 C31 1.450(10)
N17 C34 1.459(10)
N18 C32 1.375(10)
N18 C28 1.432(11)
N18 C30 1.440(11)
N19 C35 1.363(11)
N19 C36 1.426(10)
N19 C33 1.470(10)
N20 C35 1.367(11)
N20 C39 1.449(9)
N20 C37 1.451(10)
N21 C38 1.349(10)
N21 C40 1.449(10)
N21 C37 1.457(10)
N22 C38 1.372(10)
N22 C34 1.442(11)
N22 C36 1.464(11)
N23 C41 1.384(10)
N23 C42 1.433(10)
N23 C39 1.436(9)
N24 C41 1.368(10)
N24 C43 1.429(10)
N24 C45 1.451(10)
N25 C44 1.355(10)
N25 C46 1.430(10)
N25 C43 1.457(9)
N26 C44 1.369(9)
N26 C42 1.453(9)
N26 C40 1.462(9)
N27 C47 1.364(10)
N27 C81 1.447(10)
N27 C48 1.452(9)
N28 C47 1.360(10)
N28 C51 1.421(10)
N28 C49 1.442(9)
N29 C50 1.359(10)
N29 C52 1.454(10)
N29 C49 1.479(9)
N30 C50 1.344(11)
N30 C48 1.458(9)
N30 C82 1.462(10)
N31 C53 1.355(9)
N31 C51 1.466(9)
N31 C54 1.480(10)
N32 C53 1.377(9)
N32 C57 1.441(9)
N32 C55 1.443(9)
N33 C56 1.361(11)
N33 C58 1.452(10)
N33 C55 1.463(10)
N34 C56 1.397(10)
N34 C52 1.431(10)
N34 C54 1.433(10)
N35 C59 1.366(10)
N35 C60 1.428(10)
N35 C57 1.458(9)
N36 C59 1.354(10)
N36 C63 1.449(10)
N36 C61 1.456(10)
N37 C62 1.348(11)
N37 C64 1.447(10)
N37 C61 1.454(11)
N38 C62 1.347(11)
N38 C58 1.432(11)
N38 C60 1.475(10)
N39 C65 1.351(10)
N39 C66 1.435(10)
N39 C63 1.456(10)
N40 C65 1.365(11)
N40 C67 1.428(10)
N40 C69 1.467(10)
N41 C68 1.392(10)
N41 C67 1.452(11)
N41 C70 1.469(11)
N42 C68 1.384(12)
N42 C66 1.431(11)
N42 C64 1.451(10)
N43 C71 1.359(10)
N43 C69 1.433(10)
N43 C72 1.451(10)
N44 C71 1.372(10)
N44 C75 1.433(10)
N44 C73 1.449(10)
N45 C74 1.366(11)
N45 C73 1.440(10)
N45 C76 1.466(11)
N46 C74 1.361(11)
N46 C70 1.449(10)
N46 C72 1.450(9)
N47 C77 1.346(10)
N47 C75 1.452(11)
N47 C78 1.466(10)
N48 C77 1.349(11)
N48 C79 1.442(10)
N48 C81 1.452(10)
N49 C80 1.391(10)
N49 C79 1.434(10)
N49 C82 1.439(11)
N50 C80 1.331(11)
N50 C78 1.440(10)
N50 C76 1.463(10)
C1 C2 1.536(10)
C2 C3 1.519(10)
C2 H2 0.9800
C3 C4 1.497(10)
C3 H3C 0.9700
C3 H3D 0.9700
C4 H4C 0.9700
C4 H4D 0.9700
C5 H5C 0.9600
C5 H5D 0.9600
C5 H5E 0.9600
C6 C7 1.552(9)
C7 C8 1.524(9)
C7 H7 0.9800
C8 C9 1.530(9)
C8 H8C 0.9700
C8 H8D 0.9700
C9 H9C 0.9700
C9 H9D 0.9700
C10 H10A 0.9600
C10 H10B 0.9600
C10 H10C 0.9600
C12 C13 1.572(10)
C12 H12 0.9800
C13 H13 0.9800
C15 H15A 0.9700
C15 H15B 0.9700
C16 H16A 0.9700
C16 H16B 0.9700
C18 C19 1.527(12)
C18 H18 0.9800
C19 H19 0.9800
C21 H21A 0.9700
C21 H21B 0.9700
C22 H22A 0.9700
C22 H22B 0.9700
C24 C25 1.528(11)
C24 H24 0.9800
C25 H25 0.9800
C27 H27A 0.9700
C27 H27B 0.9700
C28 H28A 0.9700
C28 H28B 0.9700
C30 C31 1.523(11)
C30 H30 0.9800
C31 H31 0.9800
C33 H33A 0.9700
C33 H33B 0.9700
C34 H34A 0.9700
C34 H34B 0.9700
C36 C37 1.545(11)
C36 H36 0.9800
C37 H37 0.9800
C39 H39A 0.9700
C39 H39B 0.9700
C40 H40A 0.9700
C40 H40B 0.9700
C42 C43 1.556(10)
C42 H42 0.9800
C43 H43 0.9800
C45 H45A 0.9700
C45 H45B 0.9700
C46 H46A 0.9700
C46 H46B 0.9700
C48 C49 1.525(11)
C48 H48 0.9800
C49 H49 0.9800
C51 H51A 0.9700
C51 H51B 0.9700
C52 H52A 0.9700
C52 H52B 0.9700
C54 C55 1.560(10)
C54 H54 0.9800
C55 H55 0.9800
C57 H57A 0.9700
C57 H57B 0.9700
C58 H58A 0.9700
C58 H58B 0.9700
C60 C61 1.542(11)
C60 H60 0.9800
C61 H61 0.9800
C63 H63A 0.9700
C63 H63B 0.9700
C64 H64A 0.9700
C64 H64B 0.9700
C66 C67 1.575(10)
C66 H66 0.9800
C67 H67 0.9800
C69 H69A 0.9700
C69 H69B 0.9700
C70 H70A 0.9700
C70 H70B 0.9700
C72 C73 1.518(11)
C72 H72 0.9800
C73 H73 0.9800
C75 H75A 0.9700
C75 H75B 0.9700
C76 H76A 0.9700
C76 H76B 0.9700
C78 C79 1.561(11)
C78 H78 0.9800
C79 H79 0.9800
C81 H81A 0.9700
C81 H81B 0.9700
C82 H82A 0.9700
C82 H82B 0.9700

loop_
_geom_hbond_atom_site_label_D
_geom_hbond_atom_site_label_H
_geom_hbond_atom_site_label_A
_geom_hbond_distance_DH
_geom_hbond_distance_HA
_geom_hbond_distance_DA
_geom_hbond_angle_DHA
_geom_hbond_site_symmetry_A
O4 H4A O28 0.79 1.91 2.657(8) 156.4 2_757
O4 H4B O30 0.87 1.91 2.679(9) 145.3 2_757
O5 H5A O2 0.90 1.85 2.633(8) 143.5 .
O5 H5B O26 0.92 1.98 2.858(8) 159.1 2_757
O9 H9A O20 0.92 1.88 2.707(9) 147.0 2_757
O9 H9B O22 0.98 2.24 2.780(8) 113.8 2_757
O12 H12A O11 0.99 1.71 2.559(8) 142.1 .
O12 H12B O38 0.87 1.79 2.650(10) 168.0 2_646
N1 H1A O19 0.84 1.91 2.742(8) 169.5 .
N1 H1B O33 0.97 2.22 3.048(8) 142.3 .
N1 H1C O74 0.82 2.35 2.924(9) 127.5 .
N2 H2A O29 0.75 2.10 2.842(8) 178.2 .
N2 H2B O31 0.81 2.17 2.672(8) 120.4 .
N2 H2C O66 0.78 2.14 2.884(9) 161.8 .
